data_7120367
loop_
_publ_author_name
'Pittala, Narsimhulu'
'Th\'etiot, Franck'
'Charles, Catherine'
'Triki, Smail'
'Boukheddaden, Kamel'
'Chastanet, Guillaume'
'Marchivie, Mathieu'

_publ_section_title
;
 Unprecedented trinuclear FeII triazole-based complex exhibiting a
 concerted and complete sharp spin transition above room temperature
;
_journal_name_full 'Chem. Commun.'
_journal_paper_doi 10.1039/C7CC04112H
_journal_year 2017
_chemical_formula_moiety 'C108 H84 Fe3 N42 S6'
_chemical_formula_sum 'C108 H84 Fe3 N42 S6'
_chemical_formula_weight 2330.08
_chemical_name_systematic NP53E3
_space_group_crystal_system trigonal
_space_group_IT_number 148
_space_group_name_Hall '-R 3'
_space_group_name_H-M_alt 'R -3'
_symmetry_space_group_name_Hall '-R 3'
_symmetry_space_group_name_H-M 'R -3 :H'
_atom_sites_solution_hydrogens geom
_atom_sites_solution_primary direct
_audit_creation_date 2017-06-28
_audit_creation_method
;
Olex2 1.2
(compiled Mar 28 2017 19:26:29 for OlexSys, GUI svn.r5337)
;
_audit_update_record
;
2017-06-28 deposited with the CCDC.
2017-06-30 downloaded from the CCDC.
;
_cell_angle_alpha 90
_cell_angle_beta 90
_cell_angle_gamma 120
_cell_formula_units_Z 3
_cell_length_a 25.3984(13)
_cell_length_b 25.3984(13)
_cell_length_c 14.7341(13)
_cell_measurement_temperature 250
_cell_volume 8231.3(9)
_computing_cell_refinement 'Dirax/lsq (Duisenberg & Schreurs, 1989-2000)'
_computing_data_collection 'Collect (Bruker AXS BV, 1997-2004)'
_computing_data_reduction 'EvalCCD (Duisenberg & Schreurs 1990-2000)'
_computing_molecular_graphics 'Olex2 (Dolomanov et al., 2009)'
_computing_publication_material 'Olex2 (Dolomanov et al., 2009)'
_computing_structure_refinement 'ShelXL (Sheldrick, 2015)'
_computing_structure_solution 'ShelXS (Sheldrick, 2008)'
_diffrn_ambient_temperature 250.0
_diffrn_detector 'CCD area detector'
_diffrn_measured_fraction_theta_full 0.998
_diffrn_measured_fraction_theta_max 0.998
_diffrn_measurement_device 'four-circle diffractometer'
_diffrn_measurement_device_type 'Bruker Kappa CCD'
_diffrn_measurement_method '\w and \f scans'
_diffrn_radiation_monochromator graphite
_diffrn_radiation_type MoK\a
_diffrn_radiation_wavelength 0.71073
_diffrn_reflns_av_R_equivalents 0.0731
_diffrn_reflns_av_unetI/netI 0.0455
_diffrn_reflns_Laue_measured_fraction_full 0.998
_diffrn_reflns_Laue_measured_fraction_max 0.998
_diffrn_reflns_limit_h_max 32
_diffrn_reflns_limit_h_min -32
_diffrn_reflns_limit_k_max 32
_diffrn_reflns_limit_k_min -32
_diffrn_reflns_limit_l_max 19
_diffrn_reflns_limit_l_min -19
_diffrn_reflns_number 102008
_diffrn_reflns_point_group_measured_fraction_full 0.998
_diffrn_reflns_point_group_measured_fraction_max 0.998
_diffrn_reflns_theta_full 26.000
_diffrn_reflns_theta_max 27.497
_diffrn_reflns_theta_min 3.208
_diffrn_source 'sealed X-ray tube'
_diffrn_source_target Mo
_diffrn_source_type 'sealed X-ray tube'
_exptl_absorpt_coefficient_mu 0.575
_exptl_absorpt_correction_T_max 0.7435
_exptl_absorpt_correction_T_min 0.7067
_exptl_absorpt_correction_type multi-scan
_exptl_absorpt_process_details
;
SADABS-2008/1 (Bruker,2008) was used for absorption correction.
wR2(int) was 0.0661 before and 0.0589 after correction.
The Ratio of minimum to maximum transmission is 0.9505.
The \l/2 correction factor is 0.0015.
;
_exptl_crystal_colour pink
_exptl_crystal_colour_primary pink
_exptl_crystal_density_diffrn 1.410
_exptl_crystal_description needle
_exptl_crystal_F_000 3600
_exptl_crystal_size_max 0.25
_exptl_crystal_size_mid 0.06
_exptl_crystal_size_min 0.06
_refine_diff_density_max 0.406
_refine_diff_density_min -0.291
_refine_diff_density_rms 0.065
_refine_ls_extinction_method none
_refine_ls_goodness_of_fit_ref 1.039
_refine_ls_hydrogen_treatment constr
_refine_ls_matrix_type full
_refine_ls_number_parameters 242
_refine_ls_number_reflns 4188
_refine_ls_number_restraints 0
_refine_ls_restrained_S_all 1.039
_refine_ls_R_factor_all 0.0455
_refine_ls_R_factor_gt 0.0336
_refine_ls_shift/su_max 0.001
_refine_ls_shift/su_mean 0.000
_refine_ls_structure_factor_coef Fsqd
_refine_ls_weighting_details 'w=1/[\s^2^(Fo^2^)+(0.0536P)^2^+1.8547P] where P=(Fo^2^+2Fc^2^)/3'
_refine_ls_weighting_scheme calc
_refine_ls_wR_factor_gt 0.0821
_refine_ls_wR_factor_ref 0.0853
_reflns_Friedel_coverage 0.000
_reflns_number_gt 3574
_reflns_number_total 4188
_reflns_threshold_expression 'I > 2\s(I)'
_cod_data_source_file c7cc04112h2.cif
_cod_data_source_block tbn-tcnset-250k
_cod_original_cell_volume 8231.3(11)
_cod_database_code 7120367
_shelxl_version_number 2013-4
_shelx_space_group_comment
;
The symmetry employed for this shelxl refinement is uniquely defined
by the following loop, which should always be used as a source of
symmetry information in preference to the above space-group names.
They are only intended as comments.
;
_olex2_refinement_description
;
1. Twinned data refinement
 Scales: 0.1766(8)
 0.8234(8)
2. Fixed Uiso
 At 1.2 times of:
  All C(H) groups, All C(H,H) groups
 At 1.5 times of:
  All C(H,H,H) groups
3.a Secondary CH2 refined with riding coordinates:
 C3(H3A,H3B), C17(H17A,H17B)
3.b Aromatic/amide H refined with riding coordinates:
 C1(H1), C2(H2), C5(H5), C6(H6), C7(H7), C8(H8), C9(H9)
3.c Idealised Me refined as rotating group:
 C18(H18A,H18B,H18C)
;
_olex2_submission_original_sample_id NP53E3
_olex2_submission_special_instructions 'No special instructions were received'

loop_
_space_group_symop_operation_xyz
'x, y, z'
'-y, x-y, z'
'-x+y, -x, z'
'x+2/3, y+1/3, z+1/3'
'-y+2/3, x-y+1/3, z+1/3'
'-x+y+2/3, -x+1/3, z+1/3'
'x+1/3, y+2/3, z+2/3'
'-y+1/3, x-y+2/3, z+2/3'
'-x+y+1/3, -x+2/3, z+2/3'
'-x, -y, -z'
'y, -x+y, -z'
'x-y, x, -z'
'-x+2/3, -y+1/3, -z+1/3'
'y+2/3, -x+y+1/3, -z+1/3'
'x-y+2/3, x+1/3, -z+1/3'
'-x+1/3, -y+2/3, -z+2/3'
'y+1/3, -x+y+2/3, -z+2/3'
'x-y+1/3, x+2/3, -z+2/3'

loop_
_atom_site_label
_atom_site_type_symbol
_atom_site_fract_x
_atom_site_fract_y
_atom_site_fract_z
_atom_site_U_iso_or_equiv
_atom_site_adp_type
_atom_site_occupancy
_atom_site_site_symmetry_order
_atom_site_calc_flag
_atom_site_refinement_flags_posn
_atom_site_refinement_flags_adp
_atom_site_refinement_flags_occupancy
Fe1 Fe 0.3333 0.6667 0.1667 0.02096(13) Uani 1 6 d S T P
Fe2 Fe 0.3333 0.6667 0.41492(2) 0.02209(11) Uani 1 3 d S T P
S1 S 0.57222(3) 0.64487(3) 0.60869(4) 0.04812(16) Uani 1 1 d . . .
N1 N 0.40400(7) 0.71894(7) 0.24445(9) 0.0237(3) Uani 1 1 d . . .
N2 N 0.40369(7) 0.71815(7) 0.33841(9) 0.0245(3) Uani 1 1 d . . .
N3 N 0.49359(7) 0.78751(8) 0.29300(10) 0.0319(4) Uani 1 1 d . . .
N4 N 0.38561(7) 0.64864(7) 0.48874(9) 0.0282(3) Uani 1 1 d . . .
N5 N 0.44805(11) 0.62038(12) 0.74742(12) 0.0599(6) Uani 1 1 d . . .
N6 N 0.43785(11) 0.59756(13) 0.32007(13) 0.0657(7) Uani 1 1 d . . .
N7 N 0.62684(13) 0.66442(14) 0.37026(19) 0.0778(8) Uani 1 1 d . . .
C1 C 0.45840(9) 0.76081(9) 0.21947(12) 0.0288(4) Uani 1 1 d . . .
H1 H 0.4713 0.7709 0.1590 0.035 Uiso 1 1 calc R . .
C2 C 0.45766(9) 0.75963(9) 0.36541(12) 0.0297(4) Uani 1 1 d . . .
H2 H 0.4698 0.7688 0.4264 0.036 Uiso 1 1 calc R . .
C3 C 0.55673(10) 0.83849(10) 0.29302(15) 0.0429(5) Uani 1 1 d . . .
H3A H 0.5711 0.8483 0.3558 0.052 Uiso 1 1 calc R . .
H3B H 0.5577 0.8744 0.2666 0.052 Uiso 1 1 calc R . .
C4 C 0.59874(9) 0.82455(11) 0.24067(14) 0.0420(5) Uani 1 1 d . . .
C5 C 0.59991(14) 0.77163(15) 0.2544(2) 0.0640(8) Uani 1 1 d . . .
H5 H 0.5722 0.7425 0.2952 0.077 Uiso 1 1 calc R . .
C6 C 0.64096(15) 0.76061(18) 0.2097(2) 0.0767(9) Uani 1 1 d . . .
H6 H 0.6410 0.7241 0.2200 0.092 Uiso 1 1 calc R . .
C7 C 0.68135(15) 0.80216(19) 0.1506(2) 0.0796(10) Uani 1 1 d . . .
H7 H 0.7102 0.7951 0.1214 0.096 Uiso 1 1 calc R . .
C8 C 0.67990(16) 0.85379(18) 0.1341(3) 0.0922(12) Uani 1 1 d . . .
H8 H 0.7070 0.8820 0.0917 0.111 Uiso 1 1 calc R . .
C9 C 0.63892(14) 0.86562(14) 0.1790(2) 0.0695(8) Uani 1 1 d . . .
H9 H 0.6386 0.9018 0.1672 0.083 Uiso 1 1 calc R . .
C10 C 0.41975(9) 0.63953(9) 0.52685(12) 0.0302(4) Uani 1 1 d . . .
C11 C 0.46252(10) 0.62982(10) 0.57474(12) 0.0338(4) Uani 1 1 d . . .
C12 C 0.45478(10) 0.62418(11) 0.67089(14) 0.0411(5) Uani 1 1 d . . .
C13 C 0.51364(10) 0.63295(10) 0.53345(13) 0.0350(4) Uani 1 1 d . . .
C14 C 0.52220(11) 0.63166(11) 0.43942(14) 0.0413(5) Uani 1 1 d . . .
C15 C 0.47460(12) 0.61296(12) 0.37478(14) 0.0466(6) Uani 1 1 d . . .
C16 C 0.58005(13) 0.64945(13) 0.40144(16) 0.0526(6) Uani 1 1 d . . .
C17 C 0.60694(19) 0.60218(18) 0.5721(3) 0.0887(11) Uani 1 1 d . . .
H17A H 0.6295 0.6209 0.5162 0.106 Uiso 1 1 calc R . .
H17B H 0.6368 0.6069 0.6182 0.106 Uiso 1 1 calc R . .
C18 C 0.5703(3) 0.5413(2) 0.5560(4) 0.156(3) Uani 1 1 d . . .
H18A H 0.5949 0.5219 0.5531 0.234 Uiso 1 1 calc GR . .
H18B H 0.5491 0.5355 0.4989 0.234 Uiso 1 1 calc GR . .
H18C H 0.5409 0.5232 0.6048 0.234 Uiso 1 1 calc GR . .

loop_
_atom_site_aniso_label
_atom_site_aniso_U_11
_atom_site_aniso_U_22
_atom_site_aniso_U_33
_atom_site_aniso_U_23
_atom_site_aniso_U_13
_atom_site_aniso_U_12
Fe1 0.02635(19) 0.02635(19) 0.0102(2) 0.000 0.000 0.01318(10)
Fe2 0.02762(15) 0.02762(15) 0.01102(17) 0.000 0.000 0.01381(7)
S1 0.0513(4) 0.0676(4) 0.0395(3) 0.0014(3) -0.0077(3) 0.0402(3)
N1 0.0293(8) 0.0317(8) 0.0102(6) 0.0004(5) 0.0012(5) 0.0154(7)
N2 0.0300(8) 0.0302(8) 0.0125(6) -0.0021(5) -0.0015(5) 0.0146(7)
N3 0.0276(8) 0.0388(9) 0.0218(7) -0.0025(7) -0.0001(6) 0.0109(7)
N4 0.0362(9) 0.0366(9) 0.0135(6) 0.0002(6) -0.0001(6) 0.0194(7)
N5 0.0721(14) 0.1077(19) 0.0256(9) 0.0054(10) 0.0007(9) 0.0642(15)
N6 0.0807(17) 0.115(2) 0.0258(9) -0.0074(11) -0.0058(10) 0.0668(17)
N7 0.0787(18) 0.103(2) 0.0692(16) 0.0082(15) 0.0261(14) 0.0587(17)
C1 0.0310(10) 0.0362(10) 0.0164(8) -0.0002(7) 0.0007(7) 0.0146(9)
C2 0.0313(10) 0.0387(11) 0.0166(8) -0.0027(7) -0.0008(7) 0.0156(9)
C3 0.0314(11) 0.0426(12) 0.0373(11) -0.0054(9) -0.0015(9) 0.0054(10)
C4 0.0274(10) 0.0524(14) 0.0303(10) -0.0020(9) -0.0026(8) 0.0081(10)
C5 0.0534(16) 0.084(2) 0.0603(17) 0.0260(15) 0.0182(13) 0.0391(16)
C6 0.067(2) 0.102(3) 0.079(2) 0.0187(19) 0.0169(17) 0.0561(19)
C7 0.059(2) 0.110(3) 0.069(2) -0.0020(19) 0.0218(16) 0.042(2)
C8 0.073(2) 0.088(3) 0.089(2) 0.013(2) 0.0508(19) 0.020(2)
C9 0.0633(18) 0.0543(17) 0.0651(18) 0.0092(14) 0.0234(14) 0.0101(14)
C10 0.0390(11) 0.0347(10) 0.0181(8) -0.0008(7) -0.0011(7) 0.0192(9)
C11 0.0418(11) 0.0459(12) 0.0207(9) 0.0006(8) -0.0032(8) 0.0272(10)
C12 0.0461(13) 0.0634(15) 0.0272(10) 0.0031(9) -0.0023(9) 0.0375(12)
C13 0.0437(12) 0.0398(12) 0.0277(9) 0.0022(8) -0.0030(8) 0.0257(10)
C14 0.0522(13) 0.0542(14) 0.0290(10) 0.0033(9) 0.0033(9) 0.0352(12)
C15 0.0669(16) 0.0681(16) 0.0229(10) 0.0032(10) 0.0064(10) 0.0473(14)
C16 0.0655(17) 0.0654(17) 0.0405(13) 0.0029(12) 0.0100(12) 0.0430(14)
C17 0.111(3) 0.100(3) 0.097(3) -0.009(2) -0.025(2) 0.085(3)
C18 0.176(5) 0.088(3) 0.208(7) -0.037(4) -0.078(5) 0.070(4)

loop_
_atom_type_symbol
_atom_type_description
_atom_type_scat_dispersion_real
_atom_type_scat_dispersion_imag
_atom_type_scat_source
C C 0.0033 0.0016 'International Tables Vol C Tables 4.2.6.8 and 6.1.1.4'
H H 0.0000 0.0000 'International Tables Vol C Tables 4.2.6.8 and 6.1.1.4'
Fe Fe 0.3463 0.8444 'International Tables Vol C Tables 4.2.6.8 and 6.1.1.4'
N N 0.0061 0.0033 'International Tables Vol C Tables 4.2.6.8 and 6.1.1.4'
S S 0.1246 0.1234 'International Tables Vol C Tables 4.2.6.8 and 6.1.1.4'

loop_
_geom_angle_atom_site_label_1
_geom_angle_atom_site_label_2
_geom_angle_atom_site_label_3
_geom_angle
_geom_angle_site_symmetry_1
_geom_angle_site_symmetry_3
N1 Fe1 N1 90.18(5) 2_665 15
N1 Fe1 N1 89.82(5) 2_665 3_565
N1 Fe1 N1 180.00(6) 2_665 14_455
N1 Fe1 N1 90.18(5) . 14_455
N1 Fe1 N1 90.19(5) 13_565 3_565
N1 Fe1 N1 89.81(5) . 3_565
N1 Fe1 N1 89.82(5) 2_665 .
N1 Fe1 N1 90.18(5) 2_665 13_565
N1 Fe1 N1 90.19(5) 15 .
N1 Fe1 N1 180.0 15 3_565
N1 Fe1 N1 180.0 13_565 .
N1 Fe1 N1 89.81(5) 15 13_565
N1 Fe1 N1 89.82(5) 13_565 14_455
N1 Fe1 N1 89.82(5) 15 14_455
N1 Fe1 N1 90.19(5) 14_455 3_565
N2 Fe2 N2 90.18(6) 2_665 .
N2 Fe2 N2 90.18(6) 3_565 .
N2 Fe2 N2 90.18(6) 2_665 3_565
N4 Fe2 N2 89.52(6) 3_565 2_665
N4 Fe2 N2 89.52(6) 2_665 .
N4 Fe2 N2 88.66(6) . .
N4 Fe2 N2 89.52(6) . 3_565
N4 Fe2 N2 88.66(6) 2_665 2_665
N4 Fe2 N2 178.80(6) 2_665 3_565
N4 Fe2 N2 88.66(6) 3_565 3_565
N4 Fe2 N2 178.80(6) 3_565 .
N4 Fe2 N2 178.80(6) . 2_665
N4 Fe2 N4 91.63(6) 2_665 3_565
N4 Fe2 N4 91.63(6) 2_665 .
N4 Fe2 N4 91.63(6) 3_565 .
C13 S1 C17 109.72(14) . .
N2 N1 Fe1 124.94(11) . .
C1 N1 Fe1 128.21(11) . .
C1 N1 N2 106.83(14) . .
N1 N2 Fe2 125.58(11) . .
C2 N2 Fe2 127.08(12) . .
C2 N2 N1 107.28(14) . .
C1 N3 C3 126.66(17) . .
C2 N3 C1 105.44(16) . .
C2 N3 C3 127.83(17) . .
C10 N4 Fe2 174.60(15) . .
N1 C1 N3 110.34(15) . .
N1 C1 H1 124.8 . .
N3 C1 H1 124.8 . .
N2 C2 N3 110.12(16) . .
N2 C2 H2 124.9 . .
N3 C2 H2 124.9 . .
N3 C3 H3A 109.1 . .
N3 C3 H3B 109.1 . .
N3 C3 C4 112.56(18) . .
H3A C3 H3B 107.8 . .
C4 C3 H3A 109.1 . .
C4 C3 H3B 109.1 . .
C5 C4 C3 121.5(2) . .
C5 C4 C9 118.0(3) . .
C9 C4 C3 120.5(3) . .
C4 C5 H5 119.4 . .
C4 C5 C6 121.2(3) . .
C6 C5 H5 119.4 . .
C5 C6 H6 119.9 . .
C7 C6 C5 120.3(3) . .
C7 C6 H6 119.9 . .
C6 C7 H7 120.2 . .
C8 C7 C6 119.6(3) . .
C8 C7 H7 120.2 . .
C7 C8 H8 119.6 . .
C7 C8 C9 120.8(3) . .
C9 C8 H8 119.6 . .
C4 C9 C8 120.2(3) . .
C4 C9 H9 119.9 . .
C8 C9 H9 119.9 . .
N4 C10 C11 178.5(2) . .
C10 C11 C12 115.64(18) . .
C13 C11 C10 122.95(17) . .
C13 C11 C12 120.95(18) . .
N5 C12 C11 178.6(3) . .
C11 C13 S1 114.66(14) . .
C11 C13 C14 125.26(19) . .
C14 C13 S1 119.91(17) . .
C13 C14 C15 123.6(2) . .
C13 C14 C16 122.0(2) . .
C16 C14 C15 114.49(19) . .
N6 C15 C14 177.0(2) . .
N7 C16 C14 179.2(3) . .
S1 C17 H17A 107.7 . .
S1 C17 H17B 107.7 . .
H17A C17 H17B 107.1 . .
C18 C17 S1 118.3(4) . .
C18 C17 H17A 107.7 . .
C18 C17 H17B 107.7 . .
C17 C18 H18A 109.5 . .
C17 C18 H18B 109.5 . .
C17 C18 H18C 109.5 . .
H18A C18 H18B 109.5 . .
H18A C18 H18C 109.5 . .
H18B C18 H18C 109.5 . .

loop_
_geom_bond_atom_site_label_1
_geom_bond_atom_site_label_2
_geom_bond_distance
_geom_bond_site_symmetry_2
Fe1 N1 1.9785(14) 2_665
Fe1 N1 1.9785(14) 13_565
Fe1 N1 1.9786(14) 15
Fe1 N1 1.9784(14) 14_455
Fe1 N1 1.9785(14) .
Fe1 N1 1.9785(14) 3_565
Fe2 N2 1.9589(15) 3_565
Fe2 N2 1.9589(15) 2_665
Fe2 N2 1.9589(15) .
Fe2 N4 1.9398(16) 3_565
Fe2 N4 1.9398(16) .
Fe2 N4 1.9398(16) 2_665
S1 C13 1.756(2) .
S1 C17 1.789(3) .
N1 N2 1.3846(18) .
N1 C1 1.306(2) .
N2 C2 1.305(2) .
N3 C1 1.351(2) .
N3 C2 1.351(2) .
N3 C3 1.474(3) .
N4 C10 1.150(2) .
N5 C12 1.137(3) .
N6 C15 1.144(3) .
N7 C16 1.147(3) .
C1 H1 0.9400 .
C2 H2 0.9400 .
C3 H3A 0.9800 .
C3 H3B 0.9800 .
C3 C4 1.496(3) .
C4 C5 1.374(4) .
C4 C9 1.375(3) .
C5 H5 0.9400 .
C5 C6 1.376(4) .
C6 H6 0.9400 .
C6 C7 1.356(5) .
C7 H7 0.9400 .
C7 C8 1.352(5) .
C8 H8 0.9400 .
C8 C9 1.387(5) .
C9 H9 0.9400 .
C10 C11 1.417(3) .
C11 C12 1.428(3) .
C11 C13 1.400(3) .
C13 C14 1.405(3) .
C14 C15 1.421(3) .
C14 C16 1.419(4) .
C17 H17A 0.9800 .
C17 H17B 0.9800 .
C17 C18 1.370(6) .
C18 H18A 0.9700 .
C18 H18B 0.9700 .
C18 H18C 0.9700 .

loop_
_geom_hbond_atom_site_label_D
_geom_hbond_atom_site_label_H
_geom_hbond_atom_site_label_A
_geom_hbond_distance_DH
_geom_hbond_distance_HA
_geom_hbond_distance_DA
_geom_hbond_angle_DHA
_geom_hbond_site_symmetry_A
C1 H1 N6 0.94 2.33 3.240(3) 163.0 15
C2 H2 N5 0.94 2.41 3.349(3) 174.2 15_556

loop_
_geom_torsion_atom_site_label_1
_geom_torsion_atom_site_label_2
_geom_torsion_atom_site_label_3
_geom_torsion_atom_site_label_4
_geom_torsion
Fe1 N1 N2 Fe2 -1.3(2)
Fe1 N1 N2 C2 -178.46(12)
Fe1 N1 C1 N3 178.53(13)
Fe2 N2 C2 N3 -177.40(13)
S1 C13 C14 C15 169.74(19)
S1 C13 C14 C16 -10.5(3)
N1 N2 C2 N3 -0.3(2)
N2 N1 C1 N3 -0.1(2)
N3 C3 C4 C5 -49.3(3)
N3 C3 C4 C9 132.8(2)
C1 N1 N2 Fe2 177.44(12)
C1 N1 N2 C2 0.3(2)
C1 N3 C2 N2 0.2(2)
C1 N3 C3 C4 -58.2(3)
C2 N3 C1 N1 0.0(2)
C2 N3 C3 C4 125.4(2)
C3 N3 C1 N1 -177.06(19)
C3 N3 C2 N2 177.19(19)
C3 C4 C5 C6 -176.4(3)
C3 C4 C9 C8 176.7(3)
C4 C5 C6 C7 0.0(5)
C5 C4 C9 C8 -1.3(5)
C5 C6 C7 C8 -1.9(6)
C6 C7 C8 C9 2.1(6)
C7 C8 C9 C4 -0.5(6)
C9 C4 C5 C6 1.6(5)
C10 C11 C13 S1 159.62(17)
C10 C11 C13 C14 -15.6(4)
C11 C13 C14 C15 -15.2(4)
C11 C13 C14 C16 164.5(2)
C12 C11 C13 S1 -12.3(3)
C12 C11 C13 C14 172.5(2)
C13 S1 C17 C18 -52.6(5)
C17 S1 C13 C11 142.7(2)
C17 S1 C13 C14 -41.8(3)

loop_
_twin_individual_id
_twin_individual_mass_fraction_refined
1 0.1766(8)
2 0.8234(8)
